data_7245259
loop_
_publ_author_name
'Ahsan, Mollah Rohan'
'Mukherjee, Arijit'

_publ_section_title
;
 Ternary and quaternary cocrystals of 2,7-dihydroxynaphthalene: systematic
 design with a large synthon module
;
_journal_name_full CrystEngComm
_journal_paper_doi 10.1039/D2CE00735E
_journal_year 2022
_chemical_formula_moiety 'C13 H9 N, 2(C10 H8 O2), 2(C8 H12 N2)'
_chemical_formula_sum 'C49 H49 N5 O4'
_chemical_formula_weight 771.93
_space_group_crystal_system monoclinic
_space_group_IT_number 14
_space_group_name_Hall '-P 2ybc'
_space_group_name_H-M_alt 'P 1 21/c 1'
_atom_sites_solution_hydrogens mixed
_audit_creation_date 2022-06-28
_audit_creation_method
;
Olex2 1.5
(compiled 2022.04.07 svn.rca3783a0 for OlexSys, GUI svn.r6498)
;
_audit_update_record
;
2022-06-30 deposited with the CCDC.	2022-07-19 downloaded from the CCDC.
;
_cell_angle_alpha 90
_cell_angle_beta 115.863(2)
_cell_angle_gamma 90
_cell_formula_units_Z 4
_cell_length_a 21.6173(4)
_cell_length_b 9.16000(10)
_cell_length_c 22.6182(3)
_cell_measurement_reflns_used 19322
_cell_measurement_temperature 123(2)
_cell_measurement_theta_max 79.1630
_cell_measurement_theta_min 4.5270
_cell_volume 4030.14(12)
_computing_cell_refinement 'CrysAlisPro 1.171.39.20a (Rigaku OD, 2015)'
_computing_data_collection 'CrysAlisPro 1.171.39.20a (Rigaku OD, 2015)'
_computing_data_reduction 'CrysAlisPro 1.171.39.20a (Rigaku OD, 2015)'
_computing_molecular_graphics 'Olex2 1.5 (Dolomanov et al., 2009)'
_computing_publication_material 'Olex2 1.5 (Dolomanov et al., 2009)'
_computing_structure_refinement 'SHELXL 2018/3 (Sheldrick, 2015)'
_computing_structure_solution 'SHELXT 2018/2 (Sheldrick, 2018)'
_diffrn_ambient_temperature 123.00
_diffrn_detector 'CCD plate'
_diffrn_measured_fraction_theta_full 0.998
_diffrn_measured_fraction_theta_max 0.979
_diffrn_measurement_details
;
List of Runs (angles in degrees, time in seconds):

  # Type    Start    End  Width  t~exp~   \w     \q     \k     \f   Frames
#--------------------------------------------------------------------------
  1  \w     15.00  88.00   0.50    3.60    --    0.00  37.00 120.00  146
  2  \w    -32.00  88.00   0.50    3.60    --    0.00  82.00 -60.00  240
  3  \w    -84.00 -35.00   0.50    3.60    --    0.00 -82.00 -60.00   98
  4  \w    -12.00  63.00   0.50    3.60    --    0.00  37.00  60.00  150
  5  \w    -21.00  14.00   0.50    3.60    --    0.00 -57.00-180.00   70
  6  \w    -32.00  29.00   0.50    3.60    --    0.00 -82.00 -60.00  122
  7  \w     84.00 145.00   0.50   14.42    --  107.20  61.00-120.00  122
  8  \w     87.00 127.00   0.50   14.42    --  107.20  45.00   0.00   80
  9  \w     25.00 135.00   0.50   14.42    --  107.20 -82.00  90.00  220
 10  \w     19.00 134.00   0.50   14.42    --  107.20 -15.00 -90.00  230
 11  \w     95.00 124.00   0.50   14.42    --  107.20 -82.00-180.00   58
 12  \w     18.00  69.00   0.50   14.42    --  107.20 -30.00-180.00  102
 13  \w     90.00 127.00   0.50   14.42    --  107.20 -30.00-180.00   74
 14  \w     44.00 136.00   0.50   14.42    --  107.20 -82.00 -60.00  184
 15  \w     23.00 127.00   0.50   14.42    --  107.20 -30.00 -60.00  208
 16  \w     70.00 111.00   0.50   14.42    --  107.20 -82.00   0.00   82
 17  \w     18.00 121.00   0.50   14.42    --  107.20 -61.00 150.00  206
 18  \w     22.00 108.00   0.50   14.42    --  107.20 -61.00  90.00  172
 19  \w     89.00 197.00   0.50   14.42    --  107.20  30.00 -60.00  216
 20  \w     50.00  75.00   0.50   14.42    --  107.20 -82.00  30.00   50
 21  \w     88.00 113.00   0.50   14.42    --  107.20 -82.00  30.00   50
 22  \w     84.00 137.00   0.50   14.42    --  107.20 -82.00 150.00  106
 23  \w    169.00 195.00   0.50   14.42    --  107.20  61.00-120.00   52
 24  \w     83.00 128.00   0.50   14.42    --  107.20 -45.00  90.00   90
 25  \w    165.00 193.00   0.50   14.42    --  107.20  45.00   0.00   56
 26  \w     68.00 139.00   0.50   14.42    --  107.20 -82.00-120.00  142
 27  \w     78.00 127.00   0.50   14.42    --  107.20  82.00  60.00   98
 28  \w     48.00  73.00   0.50   14.42    --  107.20 -82.00 -30.00   50
 29  \w     85.00 110.00   0.50   14.42    --  107.20 -82.00 -30.00   50
 30  \w    146.00 183.00   0.50   14.42    --  107.20  15.00-180.00   74
;
_diffrn_measurement_device 'four-circle diffractometer'
_diffrn_measurement_device_type 'XtaLAB Pro: Kappa dual home/near'
_diffrn_measurement_method '\w scans'
_diffrn_orient_matrix_type 'CrysAlisPro convention (1999,Acta A55,543-557)'
_diffrn_orient_matrix_UB_11 -0.0033748000
_diffrn_orient_matrix_UB_12 -0.1570303000
_diffrn_orient_matrix_UB_13 0.0227381000
_diffrn_orient_matrix_UB_21 -0.0013996000
_diffrn_orient_matrix_UB_22 0.0598452000
_diffrn_orient_matrix_UB_23 0.0630930000
_diffrn_orient_matrix_UB_31 -0.0791052000
_diffrn_orient_matrix_UB_32 0.0057085000
_diffrn_orient_matrix_UB_33 -0.0351344000
_diffrn_radiation_monochromator graphite
_diffrn_radiation_probe x-ray
_diffrn_radiation_type 'Cu K\a'
_diffrn_radiation_wavelength 1.54184
_diffrn_reflns_av_R_equivalents 0.0870
_diffrn_reflns_av_unetI/netI 0.0517
_diffrn_reflns_Laue_measured_fraction_full 0.998
_diffrn_reflns_Laue_measured_fraction_max 0.979
_diffrn_reflns_limit_h_max 27
_diffrn_reflns_limit_h_min -27
_diffrn_reflns_limit_k_max 11
_diffrn_reflns_limit_k_min -11
_diffrn_reflns_limit_l_max 28
_diffrn_reflns_limit_l_min -27
_diffrn_reflns_number 49639
_diffrn_reflns_point_group_measured_fraction_full 0.998
_diffrn_reflns_point_group_measured_fraction_max 0.979
_diffrn_reflns_theta_full 67.684
_diffrn_reflns_theta_max 80.008
_diffrn_reflns_theta_min 3.927
_diffrn_source 'fine-focus sealed X-ray tube'
_diffrn_source_type 'Enhance (Cu) X-ray Source'
_exptl_absorpt_coefficient_mu 0.647
_exptl_absorpt_correction_T_max 1.00000
_exptl_absorpt_correction_T_min 0.46503
_exptl_absorpt_correction_type multi-scan
_exptl_absorpt_process_details
;
CrysAlisPro 1.171.39.20a (Rigaku Oxford Diffraction, 2015)
Empirical absorption correction using spherical harmonics,
 implemented in SCALE3 ABSPACK scaling algorithm.
;
_exptl_crystal_colour colourless
_exptl_crystal_colour_primary colourless
_exptl_crystal_density_diffrn 1.272
_exptl_crystal_description block
_exptl_crystal_F_000 1640
_exptl_crystal_size_max 0.2
_exptl_crystal_size_mid 0.05
_exptl_crystal_size_min 0.05
_refine_diff_density_max 0.288
_refine_diff_density_min -0.254
_refine_diff_density_rms 0.053
_refine_ls_extinction_coef 0.00024(7)
_refine_ls_extinction_expression Fc^*^=kFc[1+0.001xFc^2^\l^3^/sin(2\q)]^-1/4^
_refine_ls_extinction_method 'SHELXL-2018/3 (Sheldrick 2018)'
_refine_ls_goodness_of_fit_ref 1.069
_refine_ls_hydrogen_treatment mixed
_refine_ls_matrix_type full
_refine_ls_number_parameters 687
_refine_ls_number_reflns 8618
_refine_ls_number_restraints 0
_refine_ls_restrained_S_all 1.069
_refine_ls_R_factor_all 0.0664
_refine_ls_R_factor_gt 0.0602
_refine_ls_shift/su_max 0.001
_refine_ls_shift/su_mean 0.000
_refine_ls_structure_factor_coef Fsqd
_refine_ls_weighting_details 'w=1/[\s^2^(Fo^2^)+(0.0735P)^2^+2.2274P] where P=(Fo^2^+2Fc^2^)/3'
_refine_ls_weighting_scheme calc
_refine_ls_wR_factor_gt 0.1599
_refine_ls_wR_factor_ref 0.1645
_reflns_Friedel_coverage 0.000
_reflns_number_gt 7647
_reflns_number_total 8618
_reflns_threshold_expression 'I > 2\s(I)'
_cod_data_source_file d2ce00735e2.cif
_cod_data_source_block exp_1066-18-c-lsam-2a
_cod_database_code 7245259
_shelx_shelxl_version_number 2018/3
_shelx_space_group_comment
;
The symmetry employed for this shelxl refinement is uniquely defined
by the following loop, which should always be used as a source of
symmetry information in preference to the above space-group names.
They are only intended as comments.
;
_shelx_estimated_absorpt_t_max 0.968
_shelx_estimated_absorpt_t_min 0.882
_olex2_refinement_description
;
1. Fixed Uiso
 At 1.5 times of:
  All C(H,H,H) groups
2.a Idealised Me refined as rotating group:
 C30(H30A,H30B,H30C), C34(H34A,H34B,H34C), C37(H37A,H37B,H37C)
;
_olex2_submission_special_instructions 'No special instructions were received'
_oxdiff_exptl_absorpt_empirical_details
;
Empirical correction (ABSPACK) includes:
- Absorption correction using spherical harmonics
- Frame scaling
;
_oxdiff_exptl_absorpt_empirical_full_max 4.989
_oxdiff_exptl_absorpt_empirical_full_min 0.290

loop_
_space_group_symop_operation_xyz
'x, y, z'
'-x, y+1/2, -z+1/2'
'-x, -y, -z'
'x, -y-1/2, z-1/2'

loop_
_atom_site_label
_atom_site_type_symbol
_atom_site_fract_x
_atom_site_fract_y
_atom_site_fract_z
_atom_site_U_iso_or_equiv
_atom_site_adp_type
_atom_site_occupancy
_atom_site_site_symmetry_order
_atom_site_calc_flag
_atom_site_refinement_flags_posn
_atom_site_refinement_flags_adp
_atom_site_refinement_flags_occupancy
_atom_site_disorder_assembly
_atom_site_disorder_group
O1 O 0.33706(7) 0.85397(15) 0.34499(7) 0.0396(3) Uani 1 1 d . . . . .
O2 O 0.68523(7) 0.90512(15) 0.37017(7) 0.0363(3) Uani 1 1 d . . . . .
O3 O 0.74610(7) 1.07344(15) 0.30842(7) 0.0388(3) Uani 1 1 d . . . . .
O4 O 1.08229(7) 0.76061(15) 0.38205(7) 0.0371(3) Uani 1 1 d . . . . .
N5 N 0.38311(8) 0.63172(17) 0.43574(8) 0.0342(3) Uani 1 1 d . . . . .
N6 N 0.43295(8) 0.41198(17) 0.52776(8) 0.0353(4) Uani 1 1 d . . . . .
N7 N 0.73049(8) 0.71910(16) 0.47429(7) 0.0313(3) Uani 1 1 d . . . . .
N8 N 1.06945(8) 0.55097(16) 0.46508(7) 0.0317(3) Uani 1 1 d . . . . .
N9 N 1.11476(9) 0.32718(17) 0.55552(7) 0.0341(3) Uani 1 1 d . . . . .
C10 C 0.38692(9) 0.9138(2) 0.33139(9) 0.0321(4) Uani 1 1 d . . . . .
C11 C 0.36680(10) 1.0356(2) 0.28838(9) 0.0351(4) Uani 1 1 d . . . . .
C12 C 0.41347(10) 1.1025(2) 0.27174(9) 0.0349(4) Uani 1 1 d . . . . .
C13 C 0.48201(9) 1.05129(19) 0.29603(8) 0.0312(4) Uani 1 1 d . . . . .
C14 C 0.53101(10) 1.1165(2) 0.27824(9) 0.0341(4) Uani 1 1 d . . . . .
C15 C 0.59702(10) 1.0664(2) 0.30242(9) 0.0335(4) Uani 1 1 d . . . . .
C16 C 0.61770(9) 0.94763(19) 0.34716(8) 0.0302(4) Uani 1 1 d . . . . .
C17 C 0.57190(10) 0.88068(18) 0.36530(8) 0.0302(4) Uani 1 1 d . . . . .
C18 C 0.50290(9) 0.93064(18) 0.34010(8) 0.0284(4) Uani 1 1 d . . . . .
C19 C 0.45351(10) 0.86286(19) 0.35694(9) 0.0309(4) Uani 1 1 d . . . . .
C20 C 0.80491(9) 1.05928(19) 0.30065(8) 0.0306(4) Uani 1 1 d . . . . .
C21 C 0.81336(10) 1.16233(19) 0.25805(9) 0.0327(4) Uani 1 1 d . . . . .
C22 C 0.87210(10) 1.16109(19) 0.24947(8) 0.0318(4) Uani 1 1 d . . . . .
C23 C 0.92524(9) 1.05849(18) 0.28271(8) 0.0290(4) Uani 1 1 d . . . . .
C24 C 0.98757(10) 1.05874(19) 0.27669(8) 0.0313(4) Uani 1 1 d . . . . .
C25 C 1.03834(10) 0.95980(19) 0.30974(9) 0.0321(4) Uani 1 1 d . . . . .
C26 C 1.02878(9) 0.85424(19) 0.35082(8) 0.0301(4) Uani 1 1 d . . . . .
C27 C 0.96898(10) 0.85009(19) 0.35778(8) 0.0303(4) Uani 1 1 d . . . . .
C28 C 0.91574(9) 0.95338(18) 0.32442(8) 0.0279(4) Uani 1 1 d . . . . .
C29 C 0.85411(10) 0.95554(19) 0.33229(8) 0.0309(4) Uani 1 1 d . . . . .
C30 C 0.40877(11) 0.8194(2) 0.51934(11) 0.0444(5) Uani 1 1 d . . . . .
H30A H 0.456177 0.855287 0.541098 0.067 Uiso 1 1 calc R U . . .
H30B H 0.387379 0.827310 0.549524 0.067 Uiso 1 1 calc R U . . .
H30C H 0.382707 0.878033 0.479989 0.067 Uiso 1 1 calc R U . . .
C31 C 0.40883(10) 0.6626(2) 0.50006(9) 0.0344(4) Uani 1 1 d . . . . .
C32 C 0.43420(10) 0.5510(2) 0.54654(9) 0.0345(4) Uani 1 1 d . . . . .
C33 C 0.46368(13) 0.5799(3) 0.61906(11) 0.0474(5) Uani 1 1 d . . . . .
C34 C 0.40570(12) 0.2242(2) 0.44437(11) 0.0421(5) Uani 1 1 d . . . . .
H34A H 0.358013 0.193143 0.418405 0.063 Uiso 1 1 calc R U . . .
H34B H 0.426810 0.164029 0.484053 0.063 Uiso 1 1 calc R U . . .
H34C H 0.431466 0.212796 0.418171 0.063 Uiso 1 1 calc R U . . .
C35 C 0.40694(10) 0.3814(2) 0.46349(9) 0.0338(4) Uani 1 1 d . . . . .
C36 C 0.38173(10) 0.4926(2) 0.41665(9) 0.0343(4) Uani 1 1 d . . . . .
C37 C 0.35162(11) 0.4638(2) 0.34410(10) 0.0431(5) Uani 1 1 d . . . . .
H37A H 0.382867 0.401217 0.334476 0.065 Uiso 1 1 calc R U . . .
H37B H 0.345210 0.556490 0.320529 0.065 Uiso 1 1 calc R U . . .
H37C H 0.307117 0.414798 0.329948 0.065 Uiso 1 1 calc R U . . .
C38 C 0.75237(9) 0.7670(2) 0.53667(9) 0.0311(4) Uani 1 1 d . . . . .
C39 C 0.74878(10) 0.9195(2) 0.54761(10) 0.0358(4) Uani 1 1 d . . . . .
C40 C 0.76930(11) 0.9718(2) 0.60966(10) 0.0407(4) Uani 1 1 d . . . . .
C41 C 0.79543(11) 0.8761(3) 0.66455(10) 0.0439(5) Uani 1 1 d . . . . .
C42 C 0.80033(11) 0.7299(2) 0.65620(10) 0.0416(5) Uani 1 1 d . . . . .
C43 C 0.77857(10) 0.6708(2) 0.59187(9) 0.0340(4) Uani 1 1 d . . . . .
C44 C 0.78121(10) 0.5217(2) 0.57977(10) 0.0367(4) Uani 1 1 d . . . . .
C45 C 0.75855(9) 0.4710(2) 0.51581(9) 0.0332(4) Uani 1 1 d . . . . .
C46 C 0.75962(11) 0.3199(2) 0.50001(11) 0.0396(4) Uani 1 1 d . . . . .
C47 C 0.73605(11) 0.2765(2) 0.43657(11) 0.0422(5) Uani 1 1 d . . . . .
C48 C 0.71116(11) 0.3801(2) 0.38465(11) 0.0423(5) Uani 1 1 d . . . . .
C49 C 0.71005(11) 0.5252(2) 0.39772(10) 0.0387(4) Uani 1 1 d . . . . .
C50 C 0.73336(9) 0.57495(19) 0.46360(9) 0.0310(4) Uani 1 1 d . . . . .
C51 C 1.09439(12) 0.7356(2) 0.54968(11) 0.0410(5) Uani 1 1 d . . . . .
C52 C 1.09346(9) 0.57932(19) 0.52958(9) 0.0308(4) Uani 1 1 d . . . . .
C53 C 1.11665(10) 0.4659(2) 0.57495(9) 0.0326(4) Uani 1 1 d . . . . .
C54 C 1.14510(14) 0.4908(3) 0.64788(10) 0.0453(5) Uani 1 1 d . . . . .
C55 C 1.08726(13) 0.1422(2) 0.47117(11) 0.0420(5) Uani 1 1 d . . . . .
C56 C 1.08964(10) 0.29884(19) 0.49118(9) 0.0318(4) Uani 1 1 d . . . . .
C57 C 1.06699(9) 0.41186(19) 0.44532(8) 0.0306(4) Uani 1 1 d . . . . .
C58 C 1.03897(13) 0.3851(3) 0.37294(10) 0.0427(5) Uani 1 1 d . . . . .
H25 H 1.0824(11) 0.961(2) 0.3068(10) 0.030(5) Uiso 1 1 d . . . . .
H12 H 0.3988(12) 1.193(2) 0.2391(11) 0.039(6) Uiso 1 1 d . . . . .
H19 H 0.4683(10) 0.780(2) 0.3886(10) 0.026(5) Uiso 1 1 d . . . . .
H46 H 0.7800(14) 0.250(3) 0.5392(14) 0.060(7) Uiso 1 1 d . . . . .
H29 H 0.8483(10) 0.885(2) 0.3627(10) 0.031(5) Uiso 1 1 d . . . . .
H17 H 0.5873(11) 0.799(2) 0.3995(10) 0.033(5) Uiso 1 1 d . . . . .
H21 H 0.7750(11) 1.237(2) 0.2357(11) 0.036(5) Uiso 1 1 d . . . . .
H14 H 0.5163(11) 1.203(2) 0.2466(11) 0.035(5) Uiso 1 1 d . . . . .
H22 H 0.8797(11) 1.235(2) 0.2191(11) 0.039(6) Uiso 1 1 d . . . . .
H58A H 0.9983(12) 0.324(3) 0.3570(11) 0.042(6) Uiso 1 1 d . . . . .
H49 H 0.6911(12) 0.604(3) 0.3594(11) 0.040(6) Uiso 1 1 d . . . . .
H39 H 0.7309(11) 0.986(3) 0.5092(11) 0.038(6) Uiso 1 1 d . . . . .
H33A H 0.4963(15) 0.662(3) 0.6318(14) 0.061(8) Uiso 1 1 d . . . . .
H44 H 0.7993(13) 0.449(3) 0.6160(13) 0.055(7) Uiso 1 1 d . . . . .
H24 H 0.9960(13) 1.135(3) 0.2492(12) 0.049(7) Uiso 1 1 d . . . . .
H51A H 1.1434(15) 0.771(3) 0.5764(14) 0.063(8) Uiso 1 1 d . . . . .
H15 H 0.6306(12) 1.113(3) 0.2886(11) 0.039(6) Uiso 1 1 d . . . . .
H27 H 0.9614(12) 0.775(3) 0.3868(11) 0.043(6) Uiso 1 1 d . . . . .
H42 H 0.8186(12) 0.663(3) 0.6933(12) 0.046(6) Uiso 1 1 d . . . . .
H55A H 1.0396(16) 0.112(3) 0.4427(14) 0.068(8) Uiso 1 1 d . . . . .
H51B H 1.0715(14) 0.751(3) 0.5789(14) 0.058(7) Uiso 1 1 d . . . . .
H54A H 1.1805(17) 0.561(4) 0.6629(16) 0.080(10) Uiso 1 1 d . . . . .
H3 H 0.7407(16) 1.005(4) 0.3346(16) 0.080(10) Uiso 1 1 d . . . . .
H47 H 0.7380(14) 0.170(3) 0.4273(14) 0.062(8) Uiso 1 1 d . . . . .
H48 H 0.6975(14) 0.344(3) 0.3385(14) 0.064(8) Uiso 1 1 d . . . . .
H11 H 0.3178(12) 1.072(3) 0.2715(11) 0.043(6) Uiso 1 1 d . . . . .
H54B H 1.1109(17) 0.528(3) 0.6592(15) 0.074(9) Uiso 1 1 d . . . . .
H51C H 1.0731(16) 0.798(4) 0.5126(16) 0.078(9) Uiso 1 1 d . . . . .
H40 H 0.7657(13) 1.079(3) 0.6165(13) 0.055(7) Uiso 1 1 d . . . . .
H58B H 1.0732(14) 0.336(3) 0.3620(13) 0.059(8) Uiso 1 1 d . . . . .
H41 H 0.8091(13) 0.922(3) 0.7098(13) 0.055(7) Uiso 1 1 d . . . . .
H1 H 0.3564(17) 0.768(4) 0.3771(17) 0.090(11) Uiso 1 1 d . . . . .
H55B H 1.1140(16) 0.122(3) 0.4482(15) 0.070(9) Uiso 1 1 d . . . . .
H33B H 0.4287(17) 0.617(3) 0.6315(15) 0.074(9) Uiso 1 1 d . . . . .
H33C H 0.4853(15) 0.483(4) 0.6440(15) 0.073(9) Uiso 1 1 d . . . . .
H55C H 1.107(2) 0.073(5) 0.508(2) 0.112(13) Uiso 1 1 d . . . . .
H2 H 0.7003(15) 0.839(3) 0.4084(15) 0.068(8) Uiso 1 1 d . . . . .
H58C H 1.0231(16) 0.482(4) 0.3490(15) 0.074(9) Uiso 1 1 d . . . . .
H54C H 1.1637(17) 0.393(4) 0.6729(16) 0.082(10) Uiso 1 1 d . . . . .
H4 H 1.0700(14) 0.704(3) 0.4087(14) 0.062(8) Uiso 1 1 d . . . . .

loop_
_atom_site_aniso_label
_atom_site_aniso_U_11
_atom_site_aniso_U_22
_atom_site_aniso_U_33
_atom_site_aniso_U_23
_atom_site_aniso_U_13
_atom_site_aniso_U_12
O1 0.0336(7) 0.0372(7) 0.0454(8) 0.0082(6) 0.0148(6) 0.0006(6)
O2 0.0344(7) 0.0353(7) 0.0377(7) 0.0098(6) 0.0144(6) 0.0045(5)
O3 0.0387(8) 0.0384(7) 0.0417(7) 0.0082(6) 0.0199(6) 0.0051(6)
O4 0.0385(7) 0.0341(7) 0.0385(7) 0.0079(5) 0.0165(6) 0.0053(5)
N5 0.0323(8) 0.0284(7) 0.0414(8) 0.0035(6) 0.0157(7) -0.0001(6)
N6 0.0358(9) 0.0313(8) 0.0382(8) 0.0015(6) 0.0154(7) -0.0019(6)
N7 0.0307(8) 0.0287(7) 0.0320(7) 0.0038(6) 0.0115(6) 0.0010(6)
N8 0.0337(8) 0.0285(7) 0.0300(7) 0.0003(6) 0.0113(6) -0.0023(6)
N9 0.0411(9) 0.0287(7) 0.0306(7) -0.0008(6) 0.0139(7) -0.0027(6)
C10 0.0325(9) 0.0289(8) 0.0314(8) -0.0018(7) 0.0106(7) -0.0016(7)
C11 0.0337(10) 0.0328(9) 0.0323(9) 0.0018(7) 0.0084(7) 0.0038(7)
C12 0.0369(10) 0.0304(9) 0.0300(8) 0.0031(7) 0.0077(7) 0.0016(7)
C13 0.0346(9) 0.0263(8) 0.0265(8) 0.0009(6) 0.0076(7) -0.0013(7)
C14 0.0392(10) 0.0295(9) 0.0295(8) 0.0055(7) 0.0110(7) 0.0004(7)
C15 0.0365(10) 0.0302(9) 0.0311(8) 0.0036(7) 0.0123(7) -0.0010(7)
C16 0.0313(9) 0.0272(8) 0.0289(8) -0.0005(6) 0.0102(7) 0.0002(7)
C17 0.0354(10) 0.0245(8) 0.0270(8) 0.0005(6) 0.0103(7) 0.0001(7)
C18 0.0328(9) 0.0235(8) 0.0247(7) -0.0016(6) 0.0085(7) -0.0011(6)
C19 0.0351(10) 0.0247(8) 0.0292(8) 0.0002(6) 0.0105(7) -0.0007(7)
C20 0.0327(9) 0.0287(8) 0.0289(8) -0.0004(6) 0.0120(7) -0.0021(7)
C21 0.0368(10) 0.0271(8) 0.0303(8) 0.0016(7) 0.0111(7) 0.0011(7)
C22 0.0383(10) 0.0260(8) 0.0273(8) 0.0006(6) 0.0110(7) -0.0024(7)
C23 0.0361(9) 0.0233(8) 0.0248(7) -0.0031(6) 0.0105(7) -0.0040(7)
C24 0.0393(10) 0.0270(8) 0.0272(8) -0.0010(6) 0.0142(7) -0.0032(7)
C25 0.0366(10) 0.0295(8) 0.0318(8) -0.0016(7) 0.0164(7) -0.0020(7)
C26 0.0341(9) 0.0260(8) 0.0271(8) -0.0015(6) 0.0104(7) -0.0001(7)
C27 0.0364(10) 0.0259(8) 0.0263(8) -0.0007(6) 0.0115(7) -0.0027(7)
C28 0.0342(9) 0.0238(8) 0.0231(7) -0.0021(6) 0.0102(7) -0.0034(6)
C29 0.0369(10) 0.0281(8) 0.0267(8) -0.0001(6) 0.0130(7) -0.0028(7)
C30 0.0414(11) 0.0325(10) 0.0538(12) -0.0027(9) 0.0157(9) -0.0010(8)
C31 0.0314(9) 0.0309(9) 0.0405(10) -0.0008(7) 0.0153(8) -0.0022(7)
C32 0.0306(9) 0.0324(9) 0.0389(10) 0.0008(7) 0.0136(8) -0.0017(7)
C33 0.0507(13) 0.0468(12) 0.0398(11) -0.0043(9) 0.0152(10) -0.0038(10)
C34 0.0490(12) 0.0303(9) 0.0472(11) -0.0027(8) 0.0213(9) -0.0009(8)
C35 0.0329(9) 0.0299(9) 0.0396(9) 0.0000(7) 0.0168(8) -0.0014(7)
C36 0.0315(9) 0.0328(9) 0.0397(10) 0.0018(7) 0.0165(8) 0.0000(7)
C37 0.0447(12) 0.0449(11) 0.0384(10) 0.0018(8) 0.0170(9) 0.0032(9)
C38 0.0283(9) 0.0325(9) 0.0321(9) 0.0028(7) 0.0129(7) 0.0001(7)
C39 0.0356(10) 0.0338(9) 0.0381(10) 0.0018(8) 0.0163(8) 0.0014(7)
C40 0.0429(11) 0.0374(10) 0.0440(11) -0.0040(8) 0.0209(9) -0.0027(8)
C41 0.0443(12) 0.0526(12) 0.0355(10) -0.0036(9) 0.0179(9) -0.0043(9)
C42 0.0428(11) 0.0467(11) 0.0331(9) 0.0051(8) 0.0143(8) -0.0003(9)
C43 0.0313(9) 0.0372(10) 0.0323(9) 0.0050(7) 0.0128(7) 0.0008(7)
C44 0.0364(10) 0.0344(9) 0.0370(9) 0.0097(8) 0.0138(8) 0.0027(8)
C45 0.0284(9) 0.0304(9) 0.0375(9) 0.0071(7) 0.0115(7) 0.0011(7)
C46 0.0381(10) 0.0303(9) 0.0469(11) 0.0075(8) 0.0155(9) 0.0004(8)
C47 0.0435(11) 0.0295(9) 0.0513(12) -0.0014(8) 0.0186(9) -0.0045(8)
C48 0.0441(12) 0.0364(10) 0.0418(11) -0.0025(8) 0.0143(9) -0.0053(8)
C49 0.0411(11) 0.0338(9) 0.0357(9) 0.0011(8) 0.0115(8) -0.0022(8)
C50 0.0276(9) 0.0291(8) 0.0338(9) 0.0037(7) 0.0110(7) -0.0008(7)
C51 0.0482(12) 0.0283(9) 0.0443(11) -0.0054(8) 0.0182(10) -0.0019(8)
C52 0.0315(9) 0.0283(8) 0.0318(8) -0.0034(7) 0.0130(7) -0.0023(7)
C53 0.0345(10) 0.0309(9) 0.0294(8) -0.0035(7) 0.0112(7) -0.0045(7)
C54 0.0568(14) 0.0439(12) 0.0310(10) -0.0060(8) 0.0151(9) -0.0039(10)
C55 0.0508(13) 0.0277(9) 0.0447(11) -0.0057(8) 0.0183(10) -0.0033(8)
C56 0.0344(9) 0.0284(8) 0.0320(8) -0.0022(7) 0.0139(7) -0.0030(7)
C57 0.0309(9) 0.0307(8) 0.0291(8) -0.0018(7) 0.0119(7) -0.0047(7)
C58 0.0510(13) 0.0422(11) 0.0289(9) -0.0035(8) 0.0118(9) -0.0070(10)

loop_
_atom_type_symbol
_atom_type_description
_atom_type_scat_dispersion_real
_atom_type_scat_dispersion_imag
_atom_type_scat_source
C C 0.0181 0.0091 'International Tables Vol C Tables 4.2.6.8 and 6.1.1.4'
H H 0.0000 0.0000 'International Tables Vol C Tables 4.2.6.8 and 6.1.1.4'
N N 0.0311 0.0180 'International Tables Vol C Tables 4.2.6.8 and 6.1.1.4'
O O 0.0492 0.0322 'International Tables Vol C Tables 4.2.6.8 and 6.1.1.4'

loop_
_geom_angle_atom_site_label_1
_geom_angle_atom_site_label_2
_geom_angle_atom_site_label_3
_geom_angle
_geom_angle_site_symmetry_1
_geom_angle_site_symmetry_3
_geom_angle_publ_flag
C10 O1 H1 110.6(19) . . ?
C16 O2 H2 113.3(17) . . ?
C20 O3 H3 114(2) . . ?
C26 O4 H4 105.7(18) . . ?
C31 N5 C36 119.30(16) . . ?
C32 N6 C35 118.93(16) . . ?
C50 N7 C38 118.88(15) . . ?
C52 N8 C57 119.02(15) . . ?
C56 N9 C53 118.73(16) . . ?
O1 C10 C11 115.87(17) . . ?
O1 C10 C19 123.75(17) . . ?
C19 C10 C11 120.38(18) . . ?
C10 C11 H11 118.3(13) . . ?
C12 C11 C10 119.96(18) . . ?
C12 C11 H11 121.7(13) . . ?
C11 C12 C13 121.20(17) . . ?
C11 C12 H12 120.6(12) . . ?
C13 C12 H12 118.2(12) . . ?
C12 C13 C14 122.32(16) . . ?
C12 C13 C18 119.16(17) . . ?
C14 C13 C18 118.52(17) . . ?
C13 C14 H14 118.9(12) . . ?
C15 C14 C13 121.58(17) . . ?
C15 C14 H14 119.5(12) . . ?
C14 C15 C16 119.52(18) . . ?
C14 C15 H15 120.2(13) . . ?
C16 C15 H15 120.3(13) . . ?
O2 C16 C15 116.07(16) . . ?
C17 C16 O2 123.10(16) . . ?
C17 C16 C15 120.83(17) . . ?
C16 C17 C18 120.32(16) . . ?
C16 C17 H17 121.0(12) . . ?
C18 C17 H17 118.6(12) . . ?
C17 C18 C13 119.22(17) . . ?
C17 C18 C19 122.08(16) . . ?
C19 C18 C13 118.70(16) . . ?
C10 C19 C18 120.58(16) . . ?
C10 C19 H19 120.6(11) . . ?
C18 C19 H19 118.8(11) . . ?
O3 C20 C21 115.36(16) . . ?
O3 C20 C29 123.57(16) . . ?
C29 C20 C21 121.05(17) . . ?
C20 C21 H21 117.8(12) . . ?
C22 C21 C20 119.66(17) . . ?
C22 C21 H21 122.6(12) . . ?
C21 C22 C23 121.21(16) . . ?
C21 C22 H22 121.4(13) . . ?
C23 C22 H22 117.4(13) . . ?
C22 C23 C28 118.76(17) . . ?
C24 C23 C22 122.26(16) . . ?
C24 C23 C28 118.98(16) . . ?
C23 C24 H24 120.0(14) . . ?
C25 C24 C23 121.22(17) . . ?
C25 C24 H24 118.7(14) . . ?
C24 C25 C26 119.94(18) . . ?
C24 C25 H25 121.8(12) . . ?
C26 C25 H25 118.3(12) . . ?
O4 C26 C25 115.81(17) . . ?
O4 C26 C27 123.57(16) . . ?
C27 C26 C25 120.61(17) . . ?
C26 C27 C28 120.38(16) . . ?
C26 C27 H27 121.4(13) . . ?
C28 C27 H27 118.2(13) . . ?
C23 C28 C27 118.87(17) . . ?
C29 C28 C23 119.23(16) . . ?
C29 C28 C27 121.90(16) . . ?
C20 C29 C28 120.06(16) . . ?
C20 C29 H29 120.7(12) . . ?
C28 C29 H29 119.1(12) . . ?
H30A C30 H30B 109.5 . . ?
H30A C30 H30C 109.5 . . ?
H30B C30 H30C 109.5 . . ?
C31 C30 H30A 109.5 . . ?
C31 C30 H30B 109.5 . . ?
C31 C30 H30C 109.5 . . ?
N5 C31 C30 117.64(17) . . ?
N5 C31 C32 120.23(17) . . ?
C32 C31 C30 122.12(18) . . ?
N6 C32 C31 120.70(18) . . ?
N6 C32 C33 117.06(18) . . ?
C31 C32 C33 122.24(18) . . ?
C32 C33 H33A 111.3(17) . . ?
C32 C33 H33B 111.3(19) . . ?
C32 C33 H33C 108.4(17) . . ?
H33A C33 H33B 101(2) . . ?
H33A C33 H33C 113(2) . . ?
H33B C33 H33C 111(2) . . ?
H34A C34 H34B 109.5 . . ?
H34A C34 H34C 109.5 . . ?
H34B C34 H34C 109.5 . . ?
C35 C34 H34A 109.5 . . ?
C35 C34 H34B 109.5 . . ?
C35 C34 H34C 109.5 . . ?
N6 C35 C34 117.35(17) . . ?
N6 C35 C36 120.73(17) . . ?
C36 C35 C34 121.92(18) . . ?
N5 C36 C35 120.10(17) . . ?
N5 C36 C37 117.18(17) . . ?
C35 C36 C37 122.72(18) . . ?
C36 C37 H37A 109.5 . . ?
C36 C37 H37B 109.5 . . ?
C36 C37 H37C 109.5 . . ?
H37A C37 H37B 109.5 . . ?
H37A C37 H37C 109.5 . . ?
H37B C37 H37C 109.5 . . ?
N7 C38 C39 118.60(16) . . ?
N7 C38 C43 122.48(17) . . ?
C39 C38 C43 118.92(17) . . ?
C38 C39 H39 118.7(13) . . ?
C40 C39 C38 120.35(18) . . ?
C40 C39 H39 120.9(13) . . ?
C39 C40 C41 120.7(2) . . ?
C39 C40 H40 119.4(15) . . ?
C41 C40 H40 119.9(15) . . ?
C40 C41 H41 116.7(15) . . ?
C42 C41 C40 120.7(2) . . ?
C42 C41 H41 122.6(15) . . ?
C41 C42 C43 120.24(19) . . ?
C41 C42 H42 121.7(14) . . ?
C43 C42 H42 118.1(15) . . ?
C42 C43 C38 119.05(18) . . ?
C44 C43 C38 117.78(17) . . ?
C44 C43 C42 123.17(18) . . ?
C43 C44 H44 121.6(15) . . ?
C45 C44 C43 120.27(17) . . ?
C45 C44 H44 118.1(15) . . ?
C44 C45 C46 123.10(17) . . ?
C44 C45 C50 118.19(17) . . ?
C50 C45 C46 118.70(18) . . ?
C45 C46 H46 115.8(15) . . ?
C47 C46 C45 120.52(18) . . ?
C47 C46 H46 123.7(15) . . ?
C46 C47 C48 120.76(19) . . ?
C46 C47 H47 118.5(16) . . ?
C48 C47 H47 120.8(16) . . ?
C47 C48 H48 118.0(16) . . ?
C49 C48 C47 120.5(2) . . ?
C49 C48 H48 121.3(16) . . ?
C48 C49 C50 120.46(19) . . ?
C48 C49 H49 121.5(12) . . ?
C50 C49 H49 118.0(12) . . ?
N7 C50 C45 122.40(17) . . ?
N7 C50 C49 118.56(16) . . ?
C49 C50 C45 119.04(17) . . ?
C52 C51 H51A 111.0(16) . . ?
C52 C51 H51B 113.2(16) . . ?
C52 C51 H51C 112(2) . . ?
H51A C51 H51B 104(2) . . ?
H51A C51 H51C 108(2) . . ?
H51B C51 H51C 108(2) . . ?
N8 C52 C51 117.49(17) . . ?
N8 C52 C53 120.07(16) . . ?
C53 C52 C51 122.44(17) . . ?
N9 C53 C52 121.12(16) . . ?
N9 C53 C54 116.27(17) . . ?
C52 C53 C54 122.62(17) . . ?
C53 C54 H54A 112(2) . . ?
C53 C54 H54B 111.0(19) . . ?
C53 C54 H54C 109.9(18) . . ?
H54A C54 H54B 105(3) . . ?
H54A C54 H54C 110(3) . . ?
H54B C54 H54C 109(3) . . ?
C56 C55 H55A 110.9(17) . . ?
C56 C55 H55B 113.5(19) . . ?
C56 C55 H55C 114(2) . . ?
H55A C55 H55B 108(2) . . ?
H55A C55 H55C 108(3) . . ?
H55B C55 H55C 102(3) . . ?
N9 C56 C55 117.28(17) . . ?
N9 C56 C57 120.61(16) . . ?
C57 C56 C55 122.11(17) . . ?
N8 C57 C56 120.43(16) . . ?
N8 C57 C58 117.20(16) . . ?
C56 C57 C58 122.36(17) . . ?
C57 C58 H58A 111.7(14) . . ?
C57 C58 H58B 111.0(16) . . ?
C57 C58 H58C 108.7(17) . . ?
H58A C58 H58B 108(2) . . ?
H58A C58 H58C 106(2) . . ?
H58B C58 H58C 112(2) . . ?

loop_
_geom_bond_atom_site_label_1
_geom_bond_atom_site_label_2
_geom_bond_distance
_geom_bond_site_symmetry_2
_geom_bond_publ_flag
O1 C10 1.359(2) . ?
O1 H1 1.03(4) . ?
O2 C16 1.375(2) . ?
O2 H2 0.99(3) . ?
O3 C20 1.363(2) . ?
O3 H3 0.91(3) . ?
O4 C26 1.364(2) . ?
O4 H4 0.92(3) . ?
N5 C31 1.341(2) . ?
N5 C36 1.342(2) . ?
N6 C32 1.339(2) . ?
N6 C35 1.339(2) . ?
N7 C38 1.351(2) . ?
N7 C50 1.349(2) . ?
N8 C52 1.343(2) . ?
N8 C57 1.344(2) . ?
N9 C53 1.340(2) . ?
N9 C56 1.338(2) . ?
C10 C11 1.419(3) . ?
C10 C19 1.378(3) . ?
C11 C12 1.366(3) . ?
C11 H11 1.01(2) . ?
C12 C13 1.417(3) . ?
C12 H12 1.06(2) . ?
C13 C14 1.419(3) . ?
C13 C18 1.423(2) . ?
C14 C15 1.366(3) . ?
C14 H14 1.02(2) . ?
C15 C16 1.418(2) . ?
C15 H15 1.00(2) . ?
C16 C17 1.371(3) . ?
C17 C18 1.420(3) . ?
C17 H17 1.03(2) . ?
C18 C19 1.423(3) . ?
C19 H19 1.00(2) . ?
C20 C21 1.416(2) . ?
C20 C29 1.372(3) . ?
C21 C22 1.366(3) . ?
C21 H21 1.02(2) . ?
C22 C23 1.419(2) . ?
C22 H22 1.03(2) . ?
C23 C24 1.412(3) . ?
C23 C28 1.424(2) . ?
C24 C25 1.367(3) . ?
C24 H24 1.00(3) . ?
C25 C26 1.417(2) . ?
C25 H25 0.98(2) . ?
C26 C27 1.369(3) . ?
C27 C28 1.425(2) . ?
C27 H27 1.01(2) . ?
C28 C29 1.419(3) . ?
C29 H29 0.99(2) . ?
C30 H30A 0.9800 . ?
C30 H30B 0.9800 . ?
C30 H30C 0.9800 . ?
C30 C31 1.502(3) . ?
C31 C32 1.396(3) . ?
C32 C33 1.502(3) . ?
C33 H33A 0.98(3) . ?
C33 H33B 0.97(3) . ?
C33 H33C 1.05(3) . ?
C34 H34A 0.9800 . ?
C34 H34B 0.9800 . ?
C34 H34C 0.9800 . ?
C34 C35 1.501(3) . ?
C35 C36 1.397(3) . ?
C36 C37 1.501(3) . ?
C37 H37A 0.9800 . ?
C37 H37B 0.9800 . ?
C37 H37C 0.9800 . ?
C38 C39 1.426(3) . ?
C38 C43 1.428(2) . ?
C39 C40 1.361(3) . ?
C39 H39 0.99(2) . ?
C40 C41 1.420(3) . ?
C40 H40 1.00(3) . ?
C41 C42 1.363(3) . ?
C41 H41 1.02(3) . ?
C42 C43 1.427(3) . ?
C42 H42 0.97(2) . ?
C43 C44 1.399(3) . ?
C44 C45 1.389(3) . ?
C44 H44 0.99(3) . ?
C45 C46 1.432(3) . ?
C45 C50 1.427(2) . ?
C46 C47 1.356(3) . ?
C46 H46 1.02(3) . ?
C47 C48 1.420(3) . ?
C47 H47 1.00(3) . ?
C48 C49 1.364(3) . ?
C48 H48 1.01(3) . ?
C49 C50 1.424(3) . ?
C49 H49 1.06(2) . ?
C51 C52 1.500(3) . ?
C51 H51A 1.02(3) . ?
C51 H51B 0.99(3) . ?
C51 H51C 0.95(3) . ?
C52 C53 1.391(3) . ?
C53 C54 1.505(3) . ?
C54 H54A 0.95(3) . ?
C54 H54B 0.95(3) . ?
C54 H54C 1.05(3) . ?
C55 C56 1.499(3) . ?
C55 H55A 0.99(3) . ?
C55 H55B 0.95(3) . ?
C55 H55C 0.99(4) . ?
C56 C57 1.394(3) . ?
C57 C58 1.497(2) . ?
C58 H58A 0.97(2) . ?
C58 H58B 0.98(3) . ?
C58 H58C 1.02(3) . ?

loop_
_geom_hbond_atom_site_label_D
_geom_hbond_atom_site_label_H
_geom_hbond_atom_site_label_A
_geom_hbond_distance_DH
_geom_hbond_distance_HA
_geom_hbond_distance_DA
_geom_hbond_angle_DHA
_geom_hbond_site_symmetry_A
_geom_hbond_publ_flag
O3 H3 O2 0.91(3) 1.94(3) 2.768(2) 151(3) . yes
O1 H1 N5 1.03(4) 1.72(4) 2.751(2) 173(3) . yes
O2 H2 N7 0.99(3) 1.73(3) 2.7197(19) 177(3) . yes
O4 H4 N8 0.92(3) 1.90(3) 2.783(2) 161(3) . yes

loop_
_geom_torsion_atom_site_label_1
_geom_torsion_atom_site_label_2
_geom_torsion_atom_site_label_3
_geom_torsion_atom_site_label_4
_geom_torsion
_geom_torsion_site_symmetry_1
_geom_torsion_site_symmetry_2
_geom_torsion_site_symmetry_3
_geom_torsion_site_symmetry_4
_geom_torsion_publ_flag
O1 C10 C11 C12 -179.75(17) . . . . ?
O1 C10 C19 C18 179.59(16) . . . . ?
O2 C16 C17 C18 179.53(16) . . . . ?
O3 C20 C21 C22 177.06(16) . . . . ?
O3 C20 C29 C28 -176.39(16) . . . . ?
O4 C26 C27 C28 178.86(15) . . . . ?
N5 C31 C32 N6 -0.3(3) . . . . ?
N5 C31 C32 C33 179.82(19) . . . . ?
N6 C35 C36 N5 -0.3(3) . . . . ?
N6 C35 C36 C37 -179.53(18) . . . . ?
N7 C38 C39 C40 178.95(18) . . . . ?
N7 C38 C43 C42 -179.68(18) . . . . ?
N7 C38 C43 C44 0.0(3) . . . . ?
N8 C52 C53 N9 -0.9(3) . . . . ?
N8 C52 C53 C54 179.08(19) . . . . ?
N9 C56 C57 N8 -0.6(3) . . . . ?
N9 C56 C57 C58 179.60(19) . . . . ?
C10 C11 C12 C13 0.8(3) . . . . ?
C11 C10 C19 C18 -0.6(3) . . . . ?
C11 C12 C13 C14 178.44(17) . . . . ?
C11 C12 C13 C18 -1.9(3) . . . . ?
C12 C13 C14 C15 179.60(18) . . . . ?
C12 C13 C18 C17 -179.01(16) . . . . ?
C12 C13 C18 C19 1.7(2) . . . . ?
C13 C14 C15 C16 -0.9(3) . . . . ?
C13 C18 C19 C10 -0.4(3) . . . . ?
C14 C13 C18 C17 0.7(2) . . . . ?
C14 C13 C18 C19 -178.64(16) . . . . ?
C14 C15 C16 O2 -178.90(16) . . . . ?
C14 C15 C16 C17 1.4(3) . . . . ?
C15 C16 C17 C18 -0.8(3) . . . . ?
C16 C17 C18 C13 -0.2(2) . . . . ?
C16 C17 C18 C19 179.06(16) . . . . ?
C17 C18 C19 C10 -179.75(16) . . . . ?
C18 C13 C14 C15 -0.1(3) . . . . ?
C19 C10 C11 C12 0.4(3) . . . . ?
C20 C21 C22 C23 -0.2(3) . . . . ?
C21 C20 C29 C28 2.2(3) . . . . ?
C21 C22 C23 C24 -177.42(16) . . . . ?
C21 C22 C23 C28 1.5(2) . . . . ?
C22 C23 C24 C25 179.29(16) . . . . ?
C22 C23 C28 C27 179.90(15) . . . . ?
C22 C23 C28 C29 -0.9(2) . . . . ?
C23 C24 C25 C26 0.2(3) . . . . ?
C23 C28 C29 C20 -0.9(2) . . . . ?
C24 C23 C28 C27 -1.2(2) . . . . ?
C24 C23 C28 C29 178.03(15) . . . . ?
C24 C25 C26 O4 -179.68(15) . . . . ?
C24 C25 C26 C27 0.1(3) . . . . ?
C25 C26 C27 C28 -0.9(3) . . . . ?
C26 C27 C28 C23 1.4(2) . . . . ?
C26 C27 C28 C29 -177.76(16) . . . . ?
C27 C28 C29 C20 178.25(16) . . . . ?
C28 C23 C24 C25 0.4(2) . . . . ?
C29 C20 C21 C22 -1.7(3) . . . . ?
C30 C31 C32 N6 179.37(18) . . . . ?
C30 C31 C32 C33 -0.5(3) . . . . ?
C31 N5 C36 C35 0.0(3) . . . . ?
C31 N5 C36 C37 179.25(17) . . . . ?
C32 N6 C35 C34 -179.32(18) . . . . ?
C32 N6 C35 C36 0.3(3) . . . . ?
C34 C35 C36 N5 179.31(18) . . . . ?
C34 C35 C36 C37 0.0(3) . . . . ?
C35 N6 C32 C31 0.0(3) . . . . ?
C35 N6 C32 C33 179.87(19) . . . . ?
C36 N5 C31 C30 -179.38(18) . . . . ?
C36 N5 C31 C32 0.3(3) . . . . ?
C38 N7 C50 C45 0.1(3) . . . . ?
C38 N7 C50 C49 179.85(17) . . . . ?
C38 C39 C40 C41 0.8(3) . . . . ?
C38 C43 C44 C45 -0.3(3) . . . . ?
C39 C38 C43 C42 0.0(3) . . . . ?
C39 C38 C43 C44 179.68(18) . . . . ?
C39 C40 C41 C42 -0.2(3) . . . . ?
C40 C41 C42 C43 -0.6(3) . . . . ?
C41 C42 C43 C38 0.7(3) . . . . ?
C41 C42 C43 C44 -179.0(2) . . . . ?
C42 C43 C44 C45 179.36(19) . . . . ?
C43 C38 C39 C40 -0.7(3) . . . . ?
C43 C44 C45 C46 -179.78(19) . . . . ?
C43 C44 C45 C50 0.5(3) . . . . ?
C44 C45 C46 C47 179.2(2) . . . . ?
C44 C45 C50 N7 -0.5(3) . . . . ?
C44 C45 C50 C49 179.85(18) . . . . ?
C45 C46 C47 C48 1.3(3) . . . . ?
C46 C45 C50 N7 179.84(17) . . . . ?
C46 C45 C50 C49 0.1(3) . . . . ?
C46 C47 C48 C49 -0.5(3) . . . . ?
C47 C48 C49 C50 -0.5(3) . . . . ?
C48 C49 C50 N7 -179.07(19) . . . . ?
C48 C49 C50 C45 0.6(3) . . . . ?
C50 N7 C38 C39 -179.60(17) . . . . ?
C50 N7 C38 C43 0.1(3) . . . . ?
C50 C45 C46 C47 -1.1(3) . . . . ?
C51 C52 C53 N9 179.52(19) . . . . ?
C51 C52 C53 C54 -0.5(3) . . . . ?
C52 N8 C57 C56 -0.6(3) . . . . ?
C52 N8 C57 C58 179.19(18) . . . . ?
C53 N9 C56 C55 -179.04(18) . . . . ?
C53 N9 C56 C57 1.1(3) . . . . ?
C55 C56 C57 N8 179.50(19) . . . . ?
C55 C56 C57 C58 -0.3(3) . . . . ?
C56 N9 C53 C52 -0.4(3) . . . . ?
C56 N9 C53 C54 179.70(19) . . . . ?
C57 N8 C52 C51 -179.06(17) . . . . ?
C57 N8 C52 C53 1.3(3) . . . . ?
